data_2100700
loop_
_publ_author_name
'van Mechelen, Jan B.'
'Peschar, Rene.'
'Schenk, Henk.'

_publ_section_title
;
 Structures of mono-unsaturated triacylglycerols. II. The \b~2~
 polymorph
;
_journal_coeditor_code DR5012
_journal_issue 6
_journal_name_full 'Acta Crystallographica Section B'
_journal_page_first 1131
_journal_page_last 1138
_journal_paper_doi 10.1107/S0108768106037086
_journal_volume 62
_journal_year 2006
_chemical_formula_moiety 'C54.96 H108 O6'
_chemical_formula_structural 'C54.96 H108 O6'
_chemical_formula_sum 'C55 H108 O6'
_chemical_formula_weight 865.46
_chemical_melting_point 305
_chemical_name_common 'Ivory Coast cocoa butter'
_space_group_IT_number 9
_symmetry_cell_setting monoclinic
_symmetry_space_group_name_Hall 'C -2yc'
_symmetry_space_group_name_H-M 'C 1 c 1'
_audit_creation_method 'from EXP file using GSAS2CIF'
_cell_angle_alpha 90.0
_cell_angle_beta 88.6936(9)
_cell_angle_gamma 90.0
_cell_formula_units_Z 4
_cell_length_a 5.44219(6)
_cell_length_b 127.638(8)
_cell_length_c 8.21365(17)
_cell_measurement_temperature 280
_cell_volume 5704.0(4)
_computing_structure_refinement GSAS
_diffrn_ambient_temperature 285
_diffrn_radiation_type synchrotron
_diffrn_radiation_wavelength 1.249926
_exptl_absorpt_correction_T_max 1.00000
_exptl_absorpt_correction_T_min 1.00000
_exptl_absorpt_process_details
;   GSAS Absorption/surface roughness correction: function number 0
 No correction is applied.
;
_exptl_crystal_colour 'yellowish white'
_exptl_crystal_density_diffrn 0.997
_refine_ls_extinction_method none
_refine_ls_goodness_of_fit_all 3.15
_refine_ls_hydrogen_treatment constr
_refine_ls_matrix_type full
_refine_ls_number_parameters 548
_refine_ls_number_restraints 542
_refine_ls_shift/su_max 0.09
_refine_ls_shift/su_mean 0.00
_reflns_number_total 501
_cod_data_source_file dr5012.cif
_cod_data_source_block IV14_B5_280K-ENAN_publ
_cod_depositor_comments
;
The following automatic conversions were performed:
'_geom_bond_publ_flag' value 'N' changed to 'n' according to
'/home/saulius/struct/CIF-dictionaries/cif_core.dic' dictionary named
'cif_core.dic' version 2.4.1 from 2010-06-29 (340
times).

'_geom_angle_publ_flag' value 'N' changed to 'n' according to
'/home/saulius/struct/CIF-dictionaries/cif_core.dic' dictionary named
'cif_core.dic' version 2.4.1 from 2010-06-29 (330 times).

Automatic conversion script
Id: cif_fix_enum 1527 2010-12-29 10:47:43Z saulius 

The following automatic conversions were performed:

'_geom_bond_publ_flag' value 'N' changed to 'n' according to
/home/saulius/struct/CIF-dictionaries/cif_core.dic dictionary named
'cif_core.dic' version 2.4.1 from 2010-06-29 (340
times).

'_geom_angle_publ_flag' value 'N' changed to 'n' according
to /home/saulius/struct/CIF-dictionaries/cif_core.dic dictionary
named 'cif_core.dic' version 2.4.1 from 2010-06-29 (330 times).

Automatic conversion script
Id: cif_fix_values 1715 2011-07-08 13:25:40Z adriana 
;
_cod_original_sg_symbol_H-M 'C c'
_cod_original_formula_sum 'C55.00 H108 O6'
_cod_database_code 2100700
_cod_database_fobs_code 2100700

loop_
_symmetry_equiv_pos_site_id
_symmetry_equiv_pos_as_xyz
1 +x,+y,+z
2 +x,-y,+z+1/2
101 +x+1/2,+y+1/2,+z
102 +x+1/2,-y+1/2,+z+1/2

loop_
_atom_site_type_symbol
_atom_site_label
_atom_site_fract_x
_atom_site_fract_y
_atom_site_fract_z
_atom_site_U_iso_or_equiv
_atom_site_thermal_displace_type
_atom_site_occupancy
O O1a 0.603(3) 0.348185(11) 0.598(3) 0.0253 Uiso 1.0
C C1a 0.68371(13) 0.357354(9) 0.6518(2) 0.0253 Uiso 1.0
C C2a 0.47928(18) 0.365219(10) 0.66312(16) 0.0253 Uiso 1.0
O O2a 0.8931(2) 0.359118(19) 0.6857(3) 0.0253 Uiso 1.0
C C3a 0.51784(18) 0.372484(10) 0.80685(15) 0.0253 Uiso 1.0
C C4a 0.33235(18) 0.381372(10) 0.80412(16) 0.0253 Uiso 1.0
C C5a 0.38527(18) 0.389169(10) 0.93863(16) 0.0253 Uiso 1.0
C C6a 0.19655(18) 0.397947(10) 0.93812(16) 0.0253 Uiso 1.0
C C7a 0.24505(18) 0.405566(10) 1.07587(16) 0.0253 Uiso 1.0
C C8a 0.05385(18) 0.414243(10) 1.07763(15) 0.0253 Uiso 1.0
C C9a 0.09800(18) 0.421613(10) 1.21924(15) 0.0253 Uiso 1.0
C C10a -0.08692(18) 0.430528(10) 1.21841(15) 0.0253 Uiso 1.0
C C11a -0.03768(18) 0.437987(10) 1.35816(16) 0.0253 Uiso 1.0
C C12a -0.22171(18) 0.446943(10) 1.35846(16) 0.0253 Uiso 1.0
C C13a -0.16787(18) 0.454479(10) 1.49637(16) 0.0253 Uiso 1.0
C C14a -0.35402(18) 0.463352(10) 1.49917(15) 0.0253 Uiso 1.0
C C15a -0.30580(18) 0.470626(11) 1.64139(16) 0.0253 Uiso 1.0
C C16a -0.49226(19) 0.479490(11) 1.64469(17) 0.0253 Uiso 1.0
C C17a -0.4343(2) 0.486961(11) 1.78273(19) 0.0253 Uiso 0.5
C C18a -0.62471(19) 0.495636(12) 1.7726(2) 0.0253 Uiso 0.5
C C1 0.78567(14) 0.339971(10) 0.57037(15) 0.0253 Uiso 1.0
C C2 0.70291(17) 0.332615(9) 0.43986(13) 0.0253 Uiso 1.0
O O1b 0.89898(18) 0.325175(11) 0.3990(3) 0.0253 Uiso 1.0
C C1b 0.83165(15) 0.315526(8) 0.3576(3) 0.0253 Uiso 1.0
C C2b 1.05153(17) 0.308982(10) 0.31152(18) 0.0253 Uiso 1.0
O O2b 0.6261(2) 0.312191(18) 0.3720(4) 0.0253 Uiso 1.0
C C3b 0.97101(17) 0.299144(10) 0.22300(18) 0.0253 Uiso 1.0
C C4b 1.19162(17) 0.292113(10) 0.18856(18) 0.0253 Uiso 1.0
C C5b 1.11046(17) 0.282154(10) 0.10353(18) 0.0253 Uiso 1.0
C C6b 1.33170(17) 0.275214(10) 0.06556(18) 0.0253 Uiso 1.0
C C7b 1.24974(17) 0.265248(10) -0.01885(18) 0.0253 Uiso 1.0
C C8b 1.46423(18) 0.257677(10) -0.03679(16) 0.0253 Uiso 1.0
C C9b 1.4086(2) 0.249516(10) -0.16220(15) 0.0253 Uiso 1.0
C C10b 1.3619(2) 0.239460(10) -0.13942(15) 0.0253 Uiso 1.0
C C11b 1.36144(19) 0.233769(11) 0.02042(15) 0.0253 Uiso 1.0
C C12b 1.16602(18) 0.225250(10) 0.02199(16) 0.0253 Uiso 1.0
C C13b 1.23767(17) 0.216439(10) 0.13622(17) 0.0253 Uiso 1.0
C C14b 1.03439(17) 0.208270(10) 0.14562(17) 0.0253 Uiso 1.0
C C15b 1.10309(17) 0.199572(10) 0.26258(17) 0.0253 Uiso 1.0
C C16b 0.89819(17) 0.191482(10) 0.27325(17) 0.0253 Uiso 1.0
C C17b 0.96811(18) 0.182710(10) 0.38848(17) 0.0253 Uiso 1.0
C C18b 0.77258(19) 0.174212(12) 0.38886(19) 0.0253 Uiso 1.0
C C3 0.63406(18) 0.338670(11) 0.29087(15) 0.0253 Uiso 1.0
O O1c 0.8047(2) 0.347361(13) 0.26366(16) 0.0253 Uiso 1.0
C C1c 0.84143(17) 0.350474(13) 0.11047(12) 0.0253 Uiso 1.0
C C2c 1.06842(18) 0.357090(12) 0.09409(14) 0.0253 Uiso 1.0
O O2c 0.7151(2) 0.34798(3) -0.00092(19) 0.0253 Uiso 1.0
C C3c 1.09178(18) 0.364061(11) 0.24293(15) 0.0253 Uiso 1.0
C C4c 0.91126(18) 0.373126(10) 0.23479(15) 0.0253 Uiso 1.0
C C5c 0.94676(18) 0.380427(10) 0.37855(15) 0.0253 Uiso 1.0
C C6c 0.77279(18) 0.389709(10) 0.36857(15) 0.0253 Uiso 1.0
C C7c 0.81318(18) 0.397047(10) 0.51121(15) 0.0253 Uiso 1.0
C C8c 0.63532(18) 0.406206(10) 0.50522(15) 0.0253 Uiso 1.0
C C9c 0.67719(18) 0.413473(10) 0.64844(15) 0.0253 Uiso 1.0
C C10c 0.49873(18) 0.422616(10) 0.64408(15) 0.0253 Uiso 1.0
C C11c 0.53955(18) 0.429790(10) 0.78862(15) 0.0253 Uiso 1.0
C C12c 0.35856(18) 0.438850(10) 0.78623(15) 0.0253 Uiso 1.0
C C13c 0.39903(18) 0.446002(10) 0.93110(15) 0.0253 Uiso 1.0
C C14c 0.21113(18) 0.454811(10) 0.93262(15) 0.0253 Uiso 1.0
C C15c 0.25885(18) 0.462247(10) 1.07290(15) 0.0253 Uiso 1.0
C C16c 0.07097(18) 0.471058(10) 1.07434(15) 0.0253 Uiso 1.0
C C17c 0.11072(18) 0.478197(11) 1.21948(16) 0.0253 Uiso 0.5
C C18c -0.07932(19) 0.486927(12) 1.22207(19) 0.0253 Uiso 0.5
H H181a -0.6029(2) 0.49943(3) 1.6667(3) 0.0507 Uiso 1.0
H H182a -0.7934(2) 0.49253(3) 1.7798(3) 0.0507 Uiso 1.0
H H183a -0.6030(2) 0.50066(3) 1.8646(3) 0.0507 Uiso 1.0
H H171a -0.2663(2) 0.48997(3) 1.7644(4) 0.0507 Uiso 1.0
H H172a -0.4946(3) 0.48145(3) 1.8604(3) 0.0507 Uiso 1.0
H H161a -0.6611(2) 0.47654(3) 1.6622(3) 0.0507 Uiso 1.0
H H162a -0.4837(2) 0.48335(3) 1.5387(3) 0.0507 Uiso 1.0
H H151a -0.1365(2) 0.47361(3) 1.6293(3) 0.0507 Uiso 1.0
H H152a -0.3197(2) 0.46659(3) 1.7455(3) 0.0507 Uiso 1.0
H H141a -0.5235(2) 0.46038(3) 1.5110(3) 0.0507 Uiso 1.0
H H142a -0.3396(2) 0.46739(3) 1.3950(3) 0.0507 Uiso 1.0
H H131a -0.1774(2) 0.45063(3) 1.6024(3) 0.0507 Uiso 1.0
H H132a 0.0011(2) 0.45744(3) 1.4800(3) 0.0507 Uiso 1.0
H H121a -0.3917(2) 0.44407(3) 1.3738(3) 0.0507 Uiso 1.0
H H122a -0.2091(2) 0.45075(3) 1.2522(3) 0.0507 Uiso 1.0
H H111a 0.1324(2) 0.44088(3) 1.3455(3) 0.0507 Uiso 1.0
H H112a -0.0529(2) 0.43410(3) 1.4636(3) 0.0507 Uiso 1.0
H H101a -0.2568(2) 0.42761(3) 1.2312(3) 0.0507 Uiso 1.0
H H102a -0.0718(2) 0.43440(3) 1.1128(3) 0.0507 Uiso 1.0
H H91a 0.2681(2) 0.42454(3) 1.2092(3) 0.0507 Uiso 1.0
H H92a 0.0801(2) 0.41765(3) 1.3239(3) 0.0507 Uiso 1.0
H H81a -0.1140(2) 0.41111(3) 1.0897(3) 0.0507 Uiso 1.0
H H82a 0.0661(2) 0.41825(3) 0.9731(3) 0.0507 Uiso 1.0
H H71a 0.4123(2) 0.40870(3) 1.0599(3) 0.0507 Uiso 1.0
H H72a 0.2370(2) 0.40174(3) 1.1820(3) 0.0507 Uiso 1.0
H H61a 0.0281(2) 0.39492(3) 0.9529(3) 0.0507 Uiso 1.0
H H62a 0.2079(2) 0.40175(3) 0.8318(3) 0.0507 Uiso 1.0
H H51a 0.5533(2) 0.39218(3) 0.9204(3) 0.0507 Uiso 1.0
H H52a 0.3775(2) 0.38551(3) 1.0462(3) 0.0507 Uiso 1.0
H H41a 0.1631(2) 0.37846(3) 0.8210(3) 0.0507 Uiso 1.0
H H42a 0.3436(2) 0.38500(3) 0.6963(3) 0.0507 Uiso 1.0
H H31a 0.4963(2) 0.36845(3) 0.9106(3) 0.0507 Uiso 1.0
H H32a 0.6879(2) 0.37544(3) 0.8001(3) 0.0507 Uiso 1.0
H H21a 0.4769(2) 0.36943(3) 0.5605(3) 0.0507 Uiso 1.0
H H22a 0.3189(2) 0.36148(3) 0.6781(3) 0.0507 Uiso 1.0
H H11 0.9457(2) 0.34323(3) 0.5360(3) 0.0507 Uiso 1.0
H H12 0.8079(2) 0.33597(3) 0.6738(3) 0.0507 Uiso 1.0
H H181b 0.6100(2) 0.17732(3) 0.4209(3) 0.0507 Uiso 1.0
H H182b 0.7629(2) 0.17110(3) 0.2775(3) 0.0507 Uiso 1.0
H H183b 0.8164(2) 0.16863(3) 0.4684(3) 0.0507 Uiso 1.0
H H171b 0.9828(2) 0.18559(3) 0.5010(3) 0.0507 Uiso 1.0
H H172b 1.1294(2) 0.17965(3) 0.3521(3) 0.0507 Uiso 1.0
H H161b 0.8703(2) 0.18850(3) 0.1626(3) 0.0507 Uiso 1.0
H H162b 0.7438(2) 0.19491(3) 0.3146(3) 0.0507 Uiso 1.0
H H151b 1.1294(2) 0.20262(3) 0.3730(3) 0.0507 Uiso 1.0
H H152b 1.2581(2) 0.19613(3) 0.2226(3) 0.0507 Uiso 1.0
H H141b 1.0101(2) 0.20523(3) 0.0350(3) 0.0507 Uiso 1.0
H H142b 0.8783(2) 0.21166(3) 0.1849(3) 0.0507 Uiso 1.0
H H131b 1.2646(2) 0.21936(3) 0.2473(3) 0.0507 Uiso 1.0
H H132b 1.3928(2) 0.21309(3) 0.0945(3) 0.0507 Uiso 1.0
H H121b 1.1494(2) 0.22240(3) -0.0906(3) 0.0507 Uiso 1.0
H H122b 1.0053(2) 0.22830(3) 0.0597(3) 0.0507 Uiso 1.0
H H111b 1.5263(2) 0.23052(3) 0.0363(3) 0.0507 Uiso 1.0
H H112b 1.3256(2) 0.23884(3) 0.1107(3) 0.0507 Uiso 1.0
H H101b 1.3302(3) 0.23615(4) -0.2472(3) 0.0507 Uiso 1.0
H H91b 1.3973(3) 0.25085(4) -0.2818(3) 0.0507 Uiso 1.0
H H81b 1.4927(2) 0.25419(3) 0.0702(3) 0.0507 Uiso 1.0
H H82b 1.6153(2) 0.26163(3) -0.0714(3) 0.0507 Uiso 1.0
H H71b 1.1879(2) 0.26703(3) -0.1291(3) 0.0507 Uiso 1.0
H H72b 1.1150(2) 0.26187(3) 0.0472(3) 0.0507 Uiso 1.0
H H61b 1.4140(2) 0.27335(3) 0.1692(3) 0.0507 Uiso 1.0
H H62b 1.4503(2) 0.27908(3) -0.0073(3) 0.0507 Uiso 1.0
H H51b 1.0285(2) 0.28403(3) -0.0002(3) 0.0507 Uiso 1.0
H H52b 0.9917(2) 0.27827(3) 0.1761(3) 0.0507 Uiso 1.0
H H41b 1.3131(2) 0.29592(3) 0.1171(3) 0.0507 Uiso 1.0
H H42b 1.2701(2) 0.29025(3) 0.2936(3) 0.0507 Uiso 1.0
H H31b 0.8476(2) 0.29528(3) 0.2923(3) 0.0507 Uiso 1.0
H H32b 0.8950(2) 0.30115(3) 0.1178(3) 0.0507 Uiso 1.0
H H21b 1.1648(2) 0.31313(3) 0.2387(3) 0.0507 Uiso 1.0
H H22b 1.1395(2) 0.30695(3) 0.4123(3) 0.0507 Uiso 1.0
H H21 0.5557(2) 0.32866(3) 0.4813(3) 0.0507 Uiso 1.0
H H181c -0.0698(2) 0.49086(3) 1.1168(3) 0.0507 Uiso 1.0
H H182c -0.2473(2) 0.48385(3) 1.2371(3) 0.0507 Uiso 1.0
H H183c -0.0461(2) 0.49182(3) 1.3140(3) 0.0507 Uiso 1.0
H H171c 0.2792(2) 0.48131(3) 1.2112(3) 0.0507 Uiso 1.0
H H172c 0.0945(2) 0.47403(3) 1.3222(3) 0.0507 Uiso 1.0
H H161c -0.0982(2) 0.46802(3) 1.0818(3) 0.0507 Uiso 1.0
H H162c 0.0894(2) 0.47521(3) 0.9715(3) 0.0507 Uiso 1.0
H H151c 0.4276(2) 0.46527(3) 1.0596(3) 0.0507 Uiso 1.0
H H152c 0.2463(2) 0.45832(3) 1.1780(3) 0.0507 Uiso 1.0
H H141c 0.0423(2) 0.45179(3) 0.9458(3) 0.0507 Uiso 1.0
H H142c 0.2238(2) 0.45874(3) 0.8275(3) 0.0507 Uiso 1.0
H H131c 0.5682(2) 0.44905(3) 0.9232(3) 0.0507 Uiso 1.0
H H132c 0.3811(2) 0.44186(3) 1.0340(3) 0.0507 Uiso 1.0
H H121c 0.1870(2) 0.43604(3) 0.7918(3) 0.0507 Uiso 1.0
H H122c 0.3834(2) 0.44292(3) 0.6831(3) 0.0507 Uiso 1.0
H H111c 0.7111(2) 0.43260(3) 0.7828(3) 0.0507 Uiso 1.0
H H112c 0.5152(2) 0.42573(3) 0.8919(3) 0.0507 Uiso 1.0
H H101c 0.3264(2) 0.41990(3) 0.6488(3) 0.0507 Uiso 1.0
H H102c 0.5261(2) 0.42664(3) 0.5408(3) 0.0507 Uiso 1.0
H H91c 0.8494(2) 0.41620(3) 0.6424(3) 0.0507 Uiso 1.0
H H92c 0.6514(2) 0.40951(3) 0.7524(3) 0.0507 Uiso 1.0
H H81c 0.4628(2) 0.40351(3) 0.5108(3) 0.0507 Uiso 1.0
H H82c 0.6626(2) 0.41015(3) 0.4012(3) 0.0507 Uiso 1.0
H H71c 0.9855(2) 0.39976(3) 0.5057(3) 0.0507 Uiso 1.0
H H72c 0.7861(2) 0.39313(3) 0.6155(3) 0.0507 Uiso 1.0
H H61c 0.5992(2) 0.38714(3) 0.3722(3) 0.0507 Uiso 1.0
H H62c 0.8048(2) 0.39356(3) 0.2642(3) 0.0507 Uiso 1.0
H H51c 1.1202(2) 0.38301(3) 0.3773(3) 0.0507 Uiso 1.0
H H52c 0.9125(2) 0.37652(3) 0.4821(3) 0.0507 Uiso 1.0
H H41c 0.7395(2) 0.37033(3) 0.2383(3) 0.0507 Uiso 1.0
H H42c 0.9400(2) 0.37708(3) 0.1310(3) 0.0507 Uiso 1.0
H H31c 1.0558(2) 0.35986(3) 0.3434(3) 0.0507 Uiso 1.0
H H32c 1.2630(2) 0.36688(3) 0.2468(3) 0.0507 Uiso 1.0
H H21c 1.2159(2) 0.35244(3) 0.0842(3) 0.0507 Uiso 1.0
H H22c 1.0582(2) 0.36155(3) -0.0056(3) 0.0507 Uiso 1.0
H H31 0.4634(2) 0.34148(3) 0.3058(3) 0.0507 Uiso 1.0
H H32 0.6406(2) 0.33391(3) 0.1941(3) 0.0507 Uiso 1.0

loop_
_atom_type_symbol
_atom_type_scat_dispersion_real
_atom_type_scat_dispersion_imag
_atom_type_scat_source
O 0.047 0.032 International_Tables_Vol_C
C 0.017 0.009 International_Tables_Vol_C
H 0.000 0.000 International_Tables_Vol_C

loop_
_geom_angle_atom_site_label_1
_geom_angle_atom_site_label_2
_geom_angle_atom_site_label_3
_geom_angle
_geom_angle_publ_flag
C1a O1a C1 116.9(11) n
O1a C1a C2a 111.0(6) n
O1a C1a O2a 124.5(6) n
C2a C1a O2a 124.52(15) n
C1a C2a C3a 109.95(10) n
C1a C2a H21a 109.34(18) n
C1a C2a H22a 109.4(2) n
C3a C2a H21a 109.4(2) n
C3a C2a H22a 109.4(2) n
H21a C2a H22a 109.4(2) n
C2a C3a C4a 109.92(10) n
C2a C3a H31a 109.4(2) n
C2a C3a H32a 109.4(2) n
C4a C3a H31a 109.38(19) n
C4a C3a H32a 109.4(3) n
H31a C3a H32a 109.4(2) n
C3a C4a C5a 109.96(9) n
C3a C4a H41a 109.3(3) n
C3a C4a H42a 109.37(19) n
C5a C4a H41a 109.4(2) n
C5a C4a H42a 109.4(2) n
H41a C4a H42a 109.4(2) n
C4a C5a C6a 109.97(9) n
C4a C5a H51a 109.3(2) n
C4a C5a H52a 109.4(2) n
C6a C5a H51a 109.4(3) n
C6a C5a H52a 109.41(19) n
H51a C5a H52a 109.4(2) n
C5a C6a C7a 109.93(9) n
C5a C6a H61a 109.4(3) n
C5a C6a H62a 109.38(19) n
C7a C6a H61a 109.4(2) n
C7a C6a H62a 109.3(2) n
H61a C6a H62a 109.4(2) n
C6a C7a C8a 110.06(9) n
C6a C7a H71a 109.3(2) n
C6a C7a H72a 109.4(2) n
C8a C7a H71a 109.3(3) n
C8a C7a H72a 109.36(19) n
H71a C7a H72a 109.4(2) n
C7a C8a C9a 109.78(9) n
C7a C8a H81a 109.4(3) n
C7a C8a H82a 109.40(18) n
C9a C8a H81a 109.4(2) n
C9a C8a H82a 109.4(2) n
H81a C8a H82a 109.4(2) n
C8a C9a C10a 110.12(9) n
C8a C9a H91a 109.3(2) n
C8a C9a H92a 109.3(2) n
C10a C9a H91a 109.4(3) n
C10a C9a H92a 109.32(19) n
H91a C9a H92a 109.4(2) n
C9a C10a C11a 109.73(9) n
C9a C10a H101a 109.4(3) n
C9a C10a H102a 109.42(19) n
C11a C10a H101a 109.4(2) n
C11a C10a H102a 109.5(2) n
H101a C10a H102a 109.4(2) n
C10a C11a C12a 110.17(9) n
C10a C11a H111a 109.3(2) n
C10a C11a H112a 109.3(2) n
C12a C11a H111a 109.3(3) n
C12a C11a H112a 109.31(19) n
H111a C11a H112a 109.4(2) n
C11a C12a C13a 109.82(9) n
C11a C12a H121a 109.4(3) n
C11a C12a H122a 109.41(19) n
C13a C12a H121a 109.4(2) n
C13a C12a H122a 109.4(2) n
H121a C12a H122a 109.4(2) n
C12a C13a C14a 110.08(9) n
C12a C13a H131a 109.3(2) n
C12a C13a H132a 109.3(2) n
C14a C13a H131a 109.36(19) n
C14a C13a H132a 109.3(3) n
H131a C13a H132a 109.4(2) n
C13a C14a C15a 109.89(9) n
C13a C14a H141a 109.4(3) n
C13a C14a H142a 109.35(19) n
C15a C14a H141a 109.4(2) n
C15a C14a H142a 109.4(2) n
H141a C14a H142a 109.4(2) n
C14a C15a C16a 109.98(10) n
C14a C15a H151a 109.4(2) n
C14a C15a H152a 109.4(2) n
C16a C15a H151a 109.4(3) n
C16a C15a H152a 109.35(19) n
H151a C15a H152a 109.4(2) n
C15a C16a C17a 109.31(10) n
C15a C16a H161a 109.5(3) n
C15a C16a H162a 109.48(19) n
C17a C16a H161a 109.5(2) n
C17a C16a H162a 109.5(2) n
H161a C16a H162a 109.5(2) n
C16a C17a C18a 105.26(11) n
C16a C17a H171a 109.5(2) n
C16a C17a H172a 87.9(2) n
C18a C17a H171a 109.5(3) n
C18a C17a H172a 109.48(18) n
H171a C17a H172a 130.7(3) n
C17a C18a H181a 109.4(2) n
C17a C18a H182a 109.5(3) n
C17a C18a H183a 109.47(19) n
H181a C18a H182a 109.5(2) n
H181a C18a H183a 109.4(3) n
H182a C18a H183a 109.5(2) n
O1a C1 C2 110.2(8) n
O1a C1 H11 109.4(5) n
O1a C1 H12 109.2(10) n
C2 C1 H11 109.4(2) n
C2 C1 H12 109.3(2) n
H11 C1 H12 109.3(2) n
C1 C2 O1b 109.94(10) n
C1 C2 C3 110.14(10) n
C1 C2 H21 108.9(2) n
O1b C2 C3 109.96(11) n
O1b C2 H21 109.0(2) n
C3 C2 H21 108.93(17) n
C2 O1b C1b 117.13(9) n
O1b C1b C2b 110.90(8) n
O1b C1b O2b 124.36(15) n
C2b C1b O2b 124.29(14) n
C1b C2b C3b 110.08(9) n
C1b C2b H21b 109.5(2) n
C1b C2b H22b 109.2(2) n
C3b C2b H21b 109.4(2) n
C3b C2b H22b 109.3(3) n
H21b C2b H22b 109.4(2) n
C2b C3b C4b 109.97(9) n
C2b C3b H31b 109.4(2) n
C2b C3b H32b 109.4(3) n
C4b C3b H31b 109.4(2) n
C4b C3b H32b 109.3(2) n
H31b C3b H32b 109.4(2) n
C3b C4b C5b 110.02(9) n
C3b C4b H41b 109.3(2) n
C3b C4b H42b 109.3(2) n
C5b C4b H41b 109.4(2) n
C5b C4b H42b 109.4(3) n
H41b C4b H42b 109.4(2) n
C4b C5b C6b 110.12(8) n
C4b C5b H51b 109.3(3) n
C4b C5b H52b 109.3(2) n
C6b C5b H51b 109.4(2) n
C6b C5b H52b 109.4(2) n
H51b C5b H52b 109.4(2) n
C5b C6b C7b 109.97(8) n
C5b C6b H61b 109.4(2) n
C5b C6b H62b 109.4(2) n
C7b C6b H61b 109.3(3) n
C7b C6b H62b 109.4(2) n
H61b C6b H62b 109.4(2) n
C6b C7b C8b 110.09(9) n
C6b C7b H71b 109.3(3) n
C6b C7b H72b 109.4(2) n
C8b C7b H71b 109.3(2) n
C8b C7b H72b 109.3(2) n
H71b C7b H72b 109.4(2) n
C7b C8b C9b 109.95(10) n
C7b C8b H81b 109.36(18) n
C7b C8b H82b 109.4(2) n
C9b C8b H81b 109.4(3) n
C9b C8b H82b 109.4(2) n
H81b C8b H82b 109.4(2) n
C8b C9b C10b 128.20(12) n
C8b C9b H91b 125.0(3) n
C10b C9b H91b 106.8(3) n
C9b C10b C11b 126.22(12) n
C9b C10b H101b 108.8(3) n
C11b C10b H101b 125.0(3) n
C10b C11b C12b 109.92(10) n
C10b C11b H111b 109.36(19) n
C10b C11b H112b 109.4(2) n
C12b C11b H111b 109.4(3) n
C12b C11b H112b 109.41(17) n
H111b C11b H112b 109.4(2) n
C11b C12b C13b 110.17(9) n
C11b C12b H121b 109.3(2) n
C11b C12b H122b 109.3(3) n
C13b C12b H121b 109.3(3) n
C13b C12b H122b 109.3(2) n
H121b C12b H122b 109.4(2) n
C12b C13b C14b 109.99(9) n
C12b C13b H131b 109.4(3) n
C12b C13b H132b 109.4(2) n
C14b C13b H131b 109.3(2) n
C14b C13b H132b 109.4(2) n
H131b C13b H132b 109.4(2) n
C13b C14b C15b 110.10(9) n
C13b C14b H141b 109.32(19) n
C13b C14b H142b 109.4(2) n
C15b C14b H141b 109.3(3) n
C15b C14b H142b 109.3(2) n
H141b C14b H142b 109.4(2) n
C14b C15b C16b 109.98(9) n
C14b C15b H151b 109.4(3) n
C14b C15b H152b 109.4(2) n
C16b C15b H151b 109.37(19) n
C16b C15b H152b 109.4(2) n
H151b C15b H152b 109.4(2) n
C15b C16b C17b 110.02(9) n
C15b C16b H161b 109.39(19) n
C15b C16b H162b 109.4(2) n
C17b C16b H161b 109.3(3) n
C17b C16b H162b 109.3(2) n
H161b C16b H162b 109.4(2) n
C16b C17b C18b 109.99(10) n
C16b C17b H171b 109.4(3) n
C16b C17b H172b 109.4(2) n
C18b C17b H171b 109.3(2) n
C18b C17b H172b 109.4(3) n
H171b C17b H172b 109.4(2) n
C17b C18b H181b 109.4(3) n
C17b C18b H182b 109.5(2) n
C17b C18b H183b 109.45(17) n
H181b C18b H182b 109.5(2) n
H181b C18b H183b 109.5(3) n
H182b C18b H183b 109.5(3) n
C2 C3 O1c 110.24(9) n
C2 C3 H31 109.4(2) n
C2 C3 H32 109.3(2) n
O1c C3 H31 109.4(3) n
O1c C3 H32 109.18(18) n
H31 C3 H32 109.3(2) n
C3 O1c C1c 116.93(12) n
O1c C1c C2c 111.02(10) n
O1c C1c O2c 124.45(16) n
C2c C1c O2c 124.47(14) n
C1c C2c C3c 109.96(9) n
C1c C2c H21c 109.3(2) n
C1c C2c H22c 109.45(15) n
C3c C2c H21c 109.34(18) n
C3c C2c H22c 109.4(2) n
H21c C2c H22c 109.3(2) n
C2c C3c C4c 110.13(10) n
C2c C3c H31c 109.3(2) n
C2c C3c H32c 109.3(2) n
C4c C3c H31c 109.29(18) n
C4c C3c H32c 109.4(3) n
H31c C3c H32c 109.4(2) n
C3c C4c C5c 109.80(9) n
C3c C4c H41c 109.4(3) n
C3c C4c H42c 109.44(19) n
C5c C4c H41c 109.4(2) n
C5c C4c H42c 109.4(2) n
H41c C4c H42c 109.4(2) n
C4c C5c C6c 110.22(10) n
C4c C5c H51c 109.3(2) n
C4c C5c H52c 109.3(2) n
C6c C5c H51c 109.3(3) n
C6c C5c H52c 109.29(19) n
H51c C5c H52c 109.3(2) n
C5c C6c C7c 109.73(10) n
C5c C6c H61c 109.4(3) n
C5c C6c H62c 109.43(19) n
C7c C6c H61c 109.4(2) n
C7c C6c H62c 109.4(2) n
H61c C6c H62c 109.4(2) n
C6c C7c C8c 110.23(10) n
C6c C7c H71c 109.3(2) n
C6c C7c H72c 109.4(2) n
C8c C7c H71c 109.3(3) n
C8c C7c H72c 109.32(19) n
H71c C7c H72c 109.4(2) n
C7c C8c C9c 109.74(10) n
C7c C8c H81c 109.4(3) n
C7c C8c H82c 109.44(19) n
C9c C8c H81c 109.4(2) n
C9c C8c H82c 109.4(2) n
H81c C8c H82c 109.4(2) n
C8c C9c C10c 110.09(10) n
C8c C9c H91c 109.3(2) n
C8c C9c H92c 109.4(2) n
C10c C9c H91c 109.3(3) n
C10c C9c H92c 109.36(19) n
H91c C9c H92c 109.4(2) n
C9c C10c C11c 109.85(10) n
C9c C10c H101c 109.4(3) n
C9c C10c H102c 109.36(19) n
C11c C10c H101c 109.4(2) n
C11c C10c H102c 109.4(2) n
H101c C10c H102c 109.4(2) n
C10c C11c C12c 110.01(9) n
C10c C11c H111c 109.3(2) n
C10c C11c H112c 109.4(2) n
C12c C11c H111c 109.4(3) n
C12c C11c H112c 109.37(19) n
H111c C11c H112c 109.4(2) n
C11c C12c C13c 109.97(9) n
C11c C12c H121c 109.4(3) n
C11c C12c H122c 109.35(19) n
C13c C12c H121c 109.4(2) n
C13c C12c H122c 109.4(2) n
H121c C12c H122c 109.4(2) n
C12c C13c C14c 109.96(9) n
C12c C13c H131c 109.4(2) n
C12c C13c H132c 109.3(2) n
C14c C13c H131c 109.4(3) n
C14c C13c H132c 109.37(18) n
H131c C13c H132c 109.4(2) n
C13c C14c C15c 109.98(9) n
C13c C14c H141c 109.4(3) n
C13c C14c H142c 109.33(19) n
C15c C14c H141c 109.4(2) n
C15c C14c H142c 109.4(2) n
H141c C14c H142c 109.4(2) n
C14c C15c C16c 109.97(9) n
C14c C15c H151c 109.3(2) n
C14c C15c H152c 109.4(2) n
C16c C15c H151c 109.4(3) n
C16c C15c H152c 109.39(19) n
H151c C15c H152c 109.4(2) n
C15c C16c C17c 110.00(9) n
C15c C16c H161c 109.4(3) n
C15c C16c H162c 109.33(18) n
C17c C16c H161c 109.4(2) n
C17c C16c H162c 109.3(2) n
H161c C16c H162c 109.4(2) n
C16c C17c C18c 109.97(10) n
C16c C17c H171c 109.4(2) n
C16c C17c H172c 109.3(2) n
C18c C17c H171c 109.4(3) n
C18c C17c H172c 109.36(19) n
H171c C17c H172c 109.4(2) n
C17c C18c H181c 109.49(19) n
C17c C18c H182c 109.5(3) n
C17c C18c H183c 109.49(18) n
H181c C18c H182c 109.5(2) n
H181c C18c H183c 109.5(3) n
H182c C18c H183c 109.4(2) n

loop_
_geom_bond_atom_site_label_1
_geom_bond_atom_site_label_2
_geom_bond_distance
_geom_bond_publ_flag
O1a C1a 1.330(11) n
O1a C1 1.461(11) n
C1a O1a 1.330(11) n
C1a C2a 1.4998(15) n
C1a O2a 1.2006(16) n
C2a C1a 1.4998(15) n
C2a C3a 1.5195(18) n
C2a H21a 1.000(3) n
C2a H22a 1.000(3) n
O2a C1a 1.2006(16) n
C3a C2a 1.5195(18) n
C3a C4a 1.5191(17) n
C3a H31a 1.000(3) n
C3a H32a 1.000(2) n
C4a C3a 1.5191(17) n
C4a C5a 1.5194(18) n
C4a H41a 1.000(2) n
C4a H42a 1.000(3) n
C5a C4a 1.5194(18) n
C5a C6a 1.5200(17) n
C5a H51a 1.000(2) n
C5a H52a 1.000(3) n
C6a C5a 1.5200(17) n
C6a C7a 1.5196(18) n
C6a H61a 1.000(2) n
C6a H62a 1.000(3) n
C7a C6a 1.5196(18) n
C7a C8a 1.5195(17) n
C7a H71a 1.000(2) n
C7a H72a 1.000(3) n
C8a C7a 1.5195(17) n
C8a C9a 1.5193(18) n
C8a H81a 1.000(2) n
C8a H82a 1.000(3) n
C9a C8a 1.5193(18) n
C9a C10a 1.5192(17) n
C9a H91a 1.000(2) n
C9a H92a 1.000(3) n
C10a C9a 1.5192(17) n
C10a C11a 1.5198(18) n
C10a H101a 1.000(2) n
C10a H102a 1.000(3) n
C11a C10a 1.5198(18) n
C11a C12a 1.5197(17) n
C11a H111a 1.000(2) n
C11a H112a 1.000(3) n
C12a C11a 1.5197(17) n
C12a C13a 1.5197(18) n
C12a H121a 1.000(2) n
C12a H122a 1.000(3) n
C13a C12a 1.5197(18) n
C13a C14a 1.5193(17) n
C13a H131a 1.000(3) n
C13a H132a 1.000(2) n
C14a C13a 1.5193(17) n
C14a C15a 1.5197(18) n
C14a H141a 1.000(2) n
C14a H142a 1.000(3) n
C15a C14a 1.5197(18) n
C15a C16a 1.5196(17) n
C15a H151a 1.000(2) n
C15a H152a 1.000(3) n
C16a C15a 1.5196(17) n
C16a C17a 1.520(2) n
C16a H161a 1.001(2) n
C16a H162a 1.000(3) n
C17a C16a 1.520(2) n
C17a C18a 1.5199(18) n
C17a H171a 1.000(2) n
C17a H172a 1.000(4) n
C18a C17a 1.5199(18) n
C18a H181a 1.000(3) n
C18a H182a 1.000(2) n
C18a H183a 1.000(3) n
C1 O1a 1.461(11) n
C1 C2 1.5018(16) n
C1 H11 1.000(2) n
C1 H12 1.001(3) n
C2 C1 1.5018(16) n
C2 O1b 1.4618(16) n
C2 C3 1.5021(17) n
C2 H21 1.000(3) n
O1b C2 1.4618(16) n
O1b C1b 1.3312(18) n
C1b O1b 1.3312(18) n
C1b C2b 1.5007(15) n
C1b O2b 1.2001(16) n
C2b C1b 1.5007(15) n
C2b C3b 1.5205(18) n
C2b H21b 1.000(3) n
C2b H22b 1.000(3) n
O2b C1b 1.2001(16) n
C3b C2b 1.5205(18) n
C3b C4b 1.5203(15) n
C3b H31b 1.000(3) n
C3b H32b 1.000(3) n
C4b C3b 1.5203(15) n
C4b C5b 1.5208(18) n
C4b H41b 1.000(3) n
C4b H42b 1.000(3) n
C5b C4b 1.5208(18) n
C5b C6b 1.5214(15) n
C5b H51b 1.000(3) n
C5b H52b 1.000(3) n
C6b C5b 1.5214(15) n
C6b C7b 1.5205(18) n
C6b H61b 1.000(3) n
C6b H62b 1.000(3) n
C7b C6b 1.5205(18) n
C7b C8b 1.5200(16) n
C7b H71b 1.000(3) n
C7b H72b 1.000(3) n
C8b C7b 1.5200(16) n
C8b C9b 1.5007(18) n
C8b H81b 1.000(3) n
C8b H82b 1.000(3) n
C9b C8b 1.5007(18) n
C9b C10b 1.3209(18) n
C9b H91b 1.000(3) n
C10b C9b 1.3209(18) n
C10b C11b 1.5003(17) n
C10b H101b 1.000(3) n
C11b C10b 1.5003(17) n
C11b C12b 1.5208(17) n
C11b H111b 1.000(2) n
C11b H112b 1.000(3) n
C12b C11b 1.5208(17) n
C12b C13b 1.5211(18) n
C12b H121b 1.000(3) n
C12b H122b 1.000(2) n
C13b C12b 1.5211(18) n
C13b C14b 1.5209(16) n
C13b H131b 1.000(3) n
C13b H132b 1.000(3) n
C14b C13b 1.5209(16) n
C14b C15b 1.5203(19) n
C14b H141b 1.000(3) n
C14b H142b 1.000(3) n
C15b C14b 1.5203(19) n
C15b C16b 1.5208(16) n
C15b H151b 1.000(3) n
C15b H152b 1.000(3) n
C16b C15b 1.5208(16) n
C16b C17b 1.5201(19) n
C16b H161b 1.000(3) n
C16b H162b 1.000(3) n
C17b C16b 1.5201(19) n
C17b C18b 1.5194(17) n
C17b H171b 1.000(3) n
C17b H172b 1.000(2) n
C18b C17b 1.5194(17) n
C18b H181b 1.000(2) n
C18b H182b 1.000(3) n
C18b H183b 1.000(4) n
C3 C2 1.5021(17) n
C3 O1c 1.4606(19) n
C3 H31 1.000(2) n
C3 H32 1.000(3) n
O1c C3 1.4606(19) n
O1c C1c 1.3303(17) n
C1c O1c 1.3303(17) n
C1c C2c 1.4999(16) n
C1c O2c 1.200(2) n
C2c C1c 1.4999(16) n
C2c C3c 1.5197(18) n
C2c H21c 1.000(3) n
C2c H22c 1.000(3) n
O2c C1c 1.200(2) n
C3c C2c 1.5197(18) n
C3c C4c 1.5203(17) n
C3c H31c 1.000(3) n
C3c H32c 1.000(2) n
C4c C3c 1.5203(17) n
C4c C5c 1.5200(18) n
C4c H41c 1.000(2) n
C4c H42c 1.000(3) n
C5c C4c 1.5200(18) n
C5c C6c 1.5200(17) n
C5c H51c 1.000(2) n
C5c H52c 1.000(3) n
C6c C5c 1.5200(17) n
C6c C7c 1.5198(18) n
C6c H61c 1.000(2) n
C6c H62c 1.000(3) n
C7c C6c 1.5198(18) n
C7c C8c 1.5193(17) n
C7c H71c 1.000(2) n
C7c H72c 1.000(3) n
C8c C7c 1.5193(17) n
C8c C9c 1.5194(18) n
C8c H81c 1.000(2) n
C8c H82c 1.000(3) n
C9c C8c 1.5194(18) n
C9c C10c 1.5192(17) n
C9c H91c 1.000(2) n
C9c H92c 1.000(3) n
C10c C9c 1.5192(17) n
C10c C11c 1.5196(18) n
C10c H101c 1.000(2) n
C10c H102c 1.000(3) n
C11c C10c 1.5196(18) n
C11c C12c 1.5194(17) n
C11c H111c 1.000(2) n
C11c H112c 1.000(3) n
C12c C11c 1.5194(17) n
C12c C13c 1.5197(18) n
C12c H121c 1.000(2) n
C12c H122c 1.000(3) n
C13c C12c 1.5197(18) n
C13c C14c 1.5197(17) n
C13c H131c 1.000(2) n
C13c H132c 1.000(3) n
C14c C13c 1.5197(17) n
C14c C15c 1.5197(18) n
C14c H141c 1.000(2) n
C14c H142c 1.000(3) n
C15c C14c 1.5197(18) n
C15c C16c 1.5198(17) n
C15c H151c 1.000(2) n
C15c H152c 1.000(3) n
C16c C15c 1.5198(17) n
C16c C17c 1.5199(18) n
C16c H161c 1.000(2) n
C16c H162c 1.000(3) n
C17c C16c 1.5199(18) n
C17c C18c 1.5201(18) n
C17c H171c 1.000(2) n
C17c H172c 1.000(3) n
C18c C17c 1.5201(18) n
C18c H181c 1.000(3) n
C18c H182c 1.000(2) n
C18c H183c 1.000(3) n
H181a C18a 1.000(3) n
H182a C18a 1.000(2) n
H183a C18a 1.000(3) n
H171a C17a 1.000(2) n
H172a C17a 1.000(4) n
H161a C16a 1.001(2) n
H162a C16a 1.000(3) n
H151a C15a 1.000(2) n
H152a C15a 1.000(3) n
H141a C14a 1.000(2) n
H142a C14a 1.000(3) n
H131a C13a 1.000(3) n
H132a C13a 1.000(2) n
H121a C12a 1.000(2) n
H122a C12a 1.000(3) n
H111a C11a 1.000(2) n
H112a C11a 1.000(3) n
H101a C10a 1.000(2) n
H102a C10a 1.000(3) n
H91a C9a 1.000(2) n
H92a C9a 1.000(3) n
H81a C8a 1.000(2) n
H82a C8a 1.000(3) n
H71a C7a 1.000(2) n
H72a C7a 1.000(3) n
H61a C6a 1.000(2) n
H62a C6a 1.000(3) n
H51a C5a 1.000(2) n
H52a C5a 1.000(3) n
H41a C4a 1.000(2) n
H42a C4a 1.000(3) n
H31a C3a 1.000(3) n
H32a C3a 1.000(2) n
H21a C2a 1.000(3) n
H22a C2a 1.000(3) n
H11 C1 1.000(2) n
H12 C1 1.001(3) n
H181b C18b 1.000(2) n
H182b C18b 1.000(3) n
H183b C18b 1.000(4) n
H171b C17b 1.000(3) n
H172b C17b 1.000(2) n
H161b C16b 1.000(3) n
H162b C16b 1.000(3) n
H151b C15b 1.000(3) n
H152b C15b 1.000(3) n
H141b C14b 1.000(3) n
H142b C14b 1.000(3) n
H131b C13b 1.000(3) n
H132b C13b 1.000(3) n
H121b C12b 1.000(3) n
H122b C12b 1.000(2) n
H111b C11b 1.000(2) n
H112b C11b 1.000(3) n
H101b C10b 1.000(3) n
H91b C9b 1.000(3) n
H81b C8b 1.000(3) n
H82b C8b 1.000(3) n
H71b C7b 1.000(3) n
H72b C7b 1.000(3) n
H61b C6b 1.000(3) n
H62b C6b 1.000(3) n
H51b C5b 1.000(3) n
H52b C5b 1.000(3) n
H41b C4b 1.000(3) n
H42b C4b 1.000(3) n
H31b C3b 1.000(3) n
H32b C3b 1.000(3) n
H21b C2b 1.000(3) n
H22b C2b 1.000(3) n
H21 C2 1.000(3) n
H181c C18c 1.000(3) n
H182c C18c 1.000(2) n
H183c C18c 1.000(3) n
H171c C17c 1.000(2) n
H172c C17c 1.000(3) n
H161c C16c 1.000(2) n
H162c C16c 1.000(3) n
H151c C15c 1.000(2) n
H152c C15c 1.000(3) n
H141c C14c 1.000(2) n
H142c C14c 1.000(3) n
H131c C13c 1.000(2) n
H132c C13c 1.000(3) n
H121c C12c 1.000(2) n
H122c C12c 1.000(3) n
H111c C11c 1.000(2) n
H112c C11c 1.000(3) n
H101c C10c 1.000(2) n
H102c C10c 1.000(3) n
H91c C9c 1.000(2) n
H92c C9c 1.000(3) n
H81c C8c 1.000(2) n
H82c C8c 1.000(3) n
H71c C7c 1.000(2) n
H72c C7c 1.000(3) n
H61c C6c 1.000(2) n
H62c C6c 1.000(3) n
H51c C5c 1.000(2) n
H52c C5c 1.000(3) n
H41c C4c 1.000(2) n
H42c C4c 1.000(3) n
H31c C3c 1.000(3) n
H32c C3c 1.000(2) n
H21c C2c 1.000(3) n
H22c C2c 1.000(3) n
H31 C3 1.000(2) n
H32 C3 1.000(3) n
